data_4063070
_journal_name_full Organometallics
_journal_paper_doi 10.1021/om049866u
_journal_year 2004
_chemical_formula_sum 'C21 H34 Dy N3'
_chemical_formula_weight 491.01
_space_group_IT_number 61
_symmetry_cell_setting orthorhombic
_symmetry_space_group_name_Hall '-P 2ac 2ab'
_symmetry_space_group_name_H-M 'P b c a'
_cell_angle_alpha 90.00
_cell_angle_beta 90.00
_cell_angle_gamma 90.00
_cell_formula_units_Z 8
_cell_length_a 11.145(4)
_cell_length_b 15.116(6)
_cell_length_c 26.522(10)
_cell_measurement_temperature 293(2)
_cell_volume 4468(3)
_diffrn_ambient_temperature 293(2)
_exptl_crystal_density_diffrn 1.460
_cod_database_code 4063070

loop_
_symmetry_equiv_pos_as_xyz
'x, y, z'
'-x+1/2, -y, z+1/2'
'-x, y+1/2, -z+1/2'
'x+1/2, -y+1/2, -z'
'-x, -y, -z'
'x-1/2, y, -z-1/2'
'x, -y-1/2, z-1/2'
'-x-1/2, y-1/2, z'

loop_
_atom_site_label
_atom_site_type_symbol
_atom_site_fract_x
_atom_site_fract_y
_atom_site_fract_z
_atom_site_U_iso_or_equiv
_atom_site_adp_type
_atom_site_occupancy
_atom_site_symmetry_multiplicity
_atom_site_calc_flag
_atom_site_refinement_flags
_atom_site_disorder_assembly
_atom_site_disorder_group
Dy1 Dy 1.109104(18) 0.854734(13) 0.643456(7) 0.03949(8) Uani 1 1 d . . .
N1 N 0.9692(3) 0.9661(2) 0.64132(14) 0.0407(8) Uani 1 1 d . . .
N2 N 0.9603(3) 0.8606(2) 0.58327(13) 0.0421(9) Uani 1 1 d . . .
N3 N 0.8050(3) 0.9706(3) 0.58427(15) 0.0492(10) Uani 1 1 d . . .
H3A H 0.8031 1.0273 0.5817 0.059 Uiso 1 1 calc R . .
C1 C 1.2623(5) 0.9736(4) 0.6064(3) 0.0740(17) Uani 1 1 d . . .
H1A H 1.2441 1.0361 0.6000 0.089 Uiso 1 1 calc R . .
C2 C 1.2582(6) 0.9083(6) 0.5717(2) 0.084(2) Uani 1 1 d . . .
H2A H 1.2373 0.9160 0.5360 0.101 Uiso 1 1 calc R . .
C3 C 1.3103(6) 0.8332(5) 0.5924(3) 0.091(2) Uani 1 1 d . . .
H3B H 1.3330 0.7798 0.5738 0.109 Uiso 1 1 calc R . .
C4 C 1.3466(5) 0.8539(5) 0.6405(3) 0.086(2) Uani 1 1 d . . .
H4A H 1.3993 0.8179 0.6618 0.104 Uiso 1 1 calc R . .
C5 C 1.3170(5) 0.9411(5) 0.6487(3) 0.0820(19) Uani 1 1 d . . .
H5A H 1.3438 0.9767 0.6774 0.098 Uiso 1 1 calc R . .
C6 C 1.1066(11) 0.7845(6) 0.7349(3) 0.101(3) Uani 1 1 d . . .
H6A H 1.1402 0.8125 0.7651 0.121 Uiso 1 1 calc R . .
C7 C 1.1638(7) 0.7239(7) 0.7066(4) 0.103(3) Uani 1 1 d . . .
H7A H 1.2447 0.7010 0.7129 0.124 Uiso 1 1 calc R . .
C8 C 1.0836(11) 0.6890(4) 0.6741(3) 0.099(3) Uani 1 1 d . . .
H8A H 1.0965 0.6363 0.6533 0.119 Uiso 1 1 calc R . .
C9 C 0.9752(8) 0.7275(6) 0.6835(3) 0.097(3) Uani 1 1 d . . .
H9A H 0.8979 0.7070 0.6702 0.117 Uiso 1 1 calc R . .
C10 C 0.9897(10) 0.7869(5) 0.7215(3) 0.101(3) Uani 1 1 d . . .
H10A H 0.9251 0.8162 0.7403 0.121 Uiso 1 1 calc R . .
C11 C 0.9320(5) 1.0397(3) 0.67446(18) 0.0493(12) Uani 1 1 d . . .
C12 C 1.0261(5) 1.0449(4) 0.7155(2) 0.0750(17) Uani 1 1 d . . .
H12A H 1.0308 0.9891 0.7326 0.113 Uiso 1 1 calc R . .
H12B H 1.0045 1.0903 0.7391 0.113 Uiso 1 1 calc R . .
H12C H 1.1025 1.0586 0.7008 0.113 Uiso 1 1 calc R . .
C13 C 0.8111(6) 1.0236(4) 0.7003(2) 0.085(2) Uani 1 1 d . . .
H13A H 0.7477 1.0288 0.6759 0.128 Uiso 1 1 calc R . .
H13B H 0.7996 1.0665 0.7265 0.128 Uiso 1 1 calc R . .
H13C H 0.8101 0.9652 0.7146 0.128 Uiso 1 1 calc R . .
C14 C 0.9321(7) 1.1284(3) 0.6468(2) 0.082(2) Uani 1 1 d . . .
H14A H 1.0096 1.1383 0.6321 0.123 Uiso 1 1 calc R . .
H14B H 0.9143 1.1750 0.6702 0.123 Uiso 1 1 calc R . .
H14C H 0.8724 1.1275 0.6207 0.123 Uiso 1 1 calc R . .
C15 C 0.9089(4) 0.9330(3) 0.60258(16) 0.0382(10) Uani 1 1 d . . .
C16 C 0.6967(5) 0.9216(4) 0.5687(3) 0.0731(16) Uani 1 1 d . . .
H16 H 0.7109 0.8941 0.5357 0.088 Uiso 1 1 calc R . .
C17 C 0.6635(6) 0.8504(5) 0.6067(3) 0.101(2) Uani 1 1 d . . .
H17A H 0.7305 0.8113 0.6114 0.151 Uiso 1 1 calc R . .
H17B H 0.5961 0.8173 0.5943 0.151 Uiso 1 1 calc R . .
H17C H 0.6431 0.8775 0.6382 0.151 Uiso 1 1 calc R . .
C18 C 0.5970(5) 0.9894(5) 0.5639(3) 0.094(2) Uani 1 1 d . . .
H18A H 0.5850 1.0181 0.5958 0.141 Uiso 1 1 calc R . .
H18B H 0.5242 0.9604 0.5538 0.141 Uiso 1 1 calc R . .
H18C H 0.6187 1.0327 0.5390 0.141 Uiso 1 1 calc R . .
C19 C 0.9273(5) 0.8180(3) 0.53531(18) 0.0538(13) Uani 1 1 d . . .
H19 H 0.8431 0.7995 0.5366 0.065 Uiso 1 1 calc R . .
C20 C 0.9463(7) 0.8786(4) 0.4906(2) 0.087(2) Uani 1 1 d . . .
H20A H 0.8973 0.9305 0.4943 0.130 Uiso 1 1 calc R . .
H20B H 0.9244 0.8483 0.4601 0.130 Uiso 1 1 calc R . .
H20C H 1.0292 0.8957 0.4888 0.130 Uiso 1 1 calc R . .
C21 C 1.0069(7) 0.7368(4) 0.5297(2) 0.093(2) Uani 1 1 d . . .
H21A H 1.0895 0.7548 0.5288 0.140 Uiso 1 1 calc R . .
H21B H 0.9871 0.7066 0.4989 0.140 Uiso 1 1 calc R . .
H21C H 0.9942 0.6978 0.5577 0.140 Uiso 1 1 calc R . .

loop_
_atom_site_aniso_label
_atom_site_aniso_U_11
_atom_site_aniso_U_22
_atom_site_aniso_U_33
_atom_site_aniso_U_23
_atom_site_aniso_U_13
_atom_site_aniso_U_12
Dy1 0.03820(12) 0.04218(13) 0.03808(12) 0.00355(10) 0.00350(10) 0.00344(10)
N1 0.040(2) 0.0409(19) 0.041(2) -0.0132(17) 0.0027(18) 0.0015(16)
N2 0.049(2) 0.038(2) 0.039(2) -0.0059(17) -0.0031(17) 0.0018(19)
N3 0.042(2) 0.043(2) 0.062(3) 0.0084(19) -0.0079(19) -0.0016(19)
C1 0.055(4) 0.068(4) 0.099(5) 0.022(4) 0.010(4) -0.011(3)
C2 0.059(4) 0.141(7) 0.052(3) 0.014(4) 0.014(3) -0.028(4)
C3 0.063(4) 0.093(5) 0.116(6) -0.025(5) 0.053(4) 0.002(4)
C4 0.040(3) 0.113(6) 0.106(6) 0.038(5) 0.006(3) 0.015(4)
C5 0.044(3) 0.111(6) 0.091(5) -0.010(4) 0.005(3) -0.026(4)
C6 0.166(9) 0.089(6) 0.048(4) 0.025(4) -0.014(5) -0.033(6)
C7 0.079(5) 0.110(7) 0.120(7) 0.079(6) 0.004(5) 0.019(5)
C8 0.167(9) 0.040(3) 0.089(5) 0.017(3) 0.019(6) 0.013(5)
C9 0.087(5) 0.098(6) 0.107(6) 0.063(5) -0.018(5) -0.036(5)
C10 0.132(8) 0.083(5) 0.088(6) 0.043(5) 0.067(6) 0.025(5)
C11 0.060(3) 0.040(3) 0.047(3) -0.010(2) 0.009(2) 0.006(2)
C12 0.080(4) 0.075(4) 0.069(4) -0.038(3) -0.006(3) 0.005(3)
C13 0.089(5) 0.095(5) 0.072(4) -0.015(4) 0.025(4) 0.009(4)
C14 0.132(6) 0.041(3) 0.074(4) -0.007(3) 0.015(4) -0.001(3)
C15 0.039(2) 0.036(2) 0.040(2) 0.0039(19) 0.003(2) -0.004(2)
C16 0.048(3) 0.084(4) 0.088(4) 0.013(4) -0.011(3) -0.003(3)
C17 0.064(4) 0.110(6) 0.129(6) 0.048(5) -0.012(4) -0.020(4)
C18 0.053(4) 0.110(5) 0.119(6) 0.028(5) -0.014(4) 0.010(4)
C19 0.068(4) 0.051(3) 0.043(3) -0.011(2) -0.006(2) -0.009(3)
C20 0.133(6) 0.085(4) 0.042(3) -0.002(3) -0.003(4) -0.019(4)
C21 0.131(6) 0.074(4) 0.074(4) -0.038(3) -0.011(4) 0.021(4)

loop_
_geom_bond_atom_site_label_1
_geom_bond_atom_site_label_2
_geom_bond_distance
_geom_bond_site_symmetry_2
_geom_bond_publ_flag
Dy1 N1 2.295(4) . ?
Dy1 N2 2.304(4) . ?
Dy1 C3 2.639(6) . ?
Dy1 C4 2.648(6) . ?
Dy1 C6 2.648(6) . ?
Dy1 C8 2.650(6) . ?
Dy1 C2 2.654(5) . ?
Dy1 C9 2.657(6) . ?
Dy1 C7 2.661(6) . ?
Dy1 C5 2.663(6) . ?
Dy1 C10 2.666(6) . ?
Dy1 C1 2.667(6) . ?
N1 C15 1.326(5) . ?
N1 C11 1.478(5) . ?
N2 C15 1.337(5) . ?
N2 C19 1.473(6) . ?
N3 C15 1.378(6) . ?
N3 C16 1.475(6) . ?
C1 C2 1.351(9) . ?
C1 C5 1.368(9) . ?
C2 C3 1.389(9) . ?
C3 C4 1.374(10) . ?
C4 C5 1.376(9) . ?
C6 C7 1.345(11) . ?
C6 C10 1.351(11) . ?
C7 C8 1.348(11) . ?
C8 C9 1.364(11) . ?
C9 C10 1.361(11) . ?
C11 C12 1.513(7) . ?
C11 C14 1.527(7) . ?
C11 C13 1.531(8) . ?
C16 C18 1.517(8) . ?
C16 C17 1.520(8) . ?
C19 C20 1.515(7) . ?
C19 C21 1.521(8) . ?
